data_4103891
loop_
_publ_author_name
'Masaaki Okazaki'
'Masato Takano'
'Fumiyuki Ozawa'

_publ_contact_author_address 'Institute for Chemical Research, Kyoto University'
_publ_contact_author_email mokazaki@scl.kyoto-u.ac.jp
_publ_contact_author_fax 81-774-38-3039
_publ_contact_author_name 'Masaaki Okazaki'
_publ_contact_author_phone 81-774-38-3029
_publ_section_title
;
 Redox-Responsive Recombination of Carbon-Carbon Bonds on Flexible
 Tetrairon Cores
;
_journal_name_full 'Journal of the American Chemical Society'
_journal_page_first 1684
_journal_page_last 1685
_journal_paper_doi 10.1021/ja809540w
_journal_volume 131
_journal_year 2009
_chemical_absolute_configuration unk
_chemical_formula_sum 'C38 H48 F12 Fe4 P2 Si2'
_chemical_formula_weight 1074.28
_chemical_properties_physical air-sensitive
_space_group_IT_number 152
_symmetry_cell_setting trigonal
_symmetry_Int_Tables_number 152
_symmetry_space_group_name_Hall 'P 31 2"'
_symmetry_space_group_name_H-M 'P 31 2 1'
_atom_sites_solution_hydrogens geom
_atom_sites_solution_primary direct
_atom_sites_solution_secondary difmap
_audit_creation_method SHELXL-97
_cell_angle_alpha 90.00
_cell_angle_beta 90.00
_cell_angle_gamma 120.00
_cell_formula_units_Z 3
_cell_length_a 11.366(10)
_cell_length_b 11.366(10)
_cell_length_c 29.309(27)
_cell_measurement_reflns_used 9067
_cell_measurement_temperature 173(2)
_cell_measurement_theta_max 27.4835
_cell_measurement_theta_min 3.4647
_cell_volume 3279(5)
_computing_structure_refinement 'SHELXL-97 (Sheldrick, 1997)'
_computing_structure_solution 'SHELXS-97 (Sheldrick, 1990)'
_diffrn_ambient_temperature 173(2)
_diffrn_measured_fraction_theta_full 0.996
_diffrn_measured_fraction_theta_max 0.996
_diffrn_radiation_monochromator graphite
_diffrn_radiation_probe x-ray
_diffrn_radiation_type MoK\a
_diffrn_radiation_wavelength 0.71070
_diffrn_reflns_av_R_equivalents 0.0679
_diffrn_reflns_av_sigmaI/netI 0.0525
_diffrn_reflns_limit_h_max 13
_diffrn_reflns_limit_h_min -14
_diffrn_reflns_limit_k_max 14
_diffrn_reflns_limit_k_min -14
_diffrn_reflns_limit_l_max 37
_diffrn_reflns_limit_l_min -29
_diffrn_reflns_number 26788
_diffrn_reflns_theta_full 27.47
_diffrn_reflns_theta_max 27.47
_diffrn_reflns_theta_min 3.47
_diffrn_source 'fine-focus sealed tube'
_exptl_absorpt_coefficient_mu 1.508
_exptl_absorpt_correction_T_max 0.9284
_exptl_absorpt_correction_T_min 0.8166
_exptl_absorpt_correction_type numerical
_exptl_absorpt_process_details Higashi
_exptl_crystal_colour brown
_exptl_crystal_density_diffrn 1.632
_exptl_crystal_density_method 'not measured'
_exptl_crystal_description block
_exptl_crystal_F_000 1638
_exptl_crystal_size_max 0.14
_exptl_crystal_size_mid 0.14
_exptl_crystal_size_min 0.05
_refine_diff_density_max 1.148
_refine_diff_density_min -0.522
_refine_diff_density_rms 0.097
_refine_ls_abs_structure_details 'Flack H D (1983), Acta Cryst. A39, 876-881'
_refine_ls_abs_structure_Flack 0.26(3)
_refine_ls_extinction_method none
_refine_ls_goodness_of_fit_ref 1.107
_refine_ls_hydrogen_treatment constr
_refine_ls_matrix_type full
_refine_ls_number_parameters 267
_refine_ls_number_reflns 5006
_refine_ls_number_restraints 0
_refine_ls_restrained_S_all 1.107
_refine_ls_R_factor_all 0.0683
_refine_ls_R_factor_gt 0.0608
_refine_ls_shift/su_max 0.000
_refine_ls_shift/su_mean 0.000
_refine_ls_structure_factor_coef Fsqd
_refine_ls_weighting_details 'calc w=1/[\s^2^(Fo^2^)+(0.0955P)^2^+0.0000P] where P=(Fo^2^+2Fc^2^)/3'
_refine_ls_weighting_scheme calc
_refine_ls_wR_factor_gt 0.1589
_refine_ls_wR_factor_ref 0.1663
_reflns_number_gt 4443
_reflns_number_total 5006
_reflns_threshold_expression >2sigma(I)
_cod_data_source_file ja809540w_si_002.cif
_cod_data_source_block okazaki
_cod_database_code 4103891

loop_
_symmetry_equiv_pos_as_xyz
'x, y, z'
'-y, x-y, z+1/3'
'-x+y, -x, z+2/3'
'x-y, -y, -z+2/3'
'-x, -x+y, -z+1/3'
'y, x, -z'

loop_
_atom_site_label
_atom_site_type_symbol
_atom_site_fract_x
_atom_site_fract_y
_atom_site_fract_z
_atom_site_U_iso_or_equiv
_atom_site_adp_type
_atom_site_occupancy
_atom_site_symmetry_multiplicity
_atom_site_calc_flag
_atom_site_refinement_flags
Fe1 Fe 0.10416(7) 0.32218(7) 0.14252(2) 0.03222(19) Uani 1 1 d .
Fe2 Fe -0.09640(7) 0.10389(7) 0.11874(2) 0.0342(2) Uani 1 1 d .
C1 C 0.0633(5) 0.1312(5) 0.15197(15) 0.0351(10) Uani 1 1 d .
C2 C -0.0829(5) 0.2714(5) 0.12676(16) 0.0351(10) Uani 1 1 d .
C3 C -0.1326(5) 0.3420(6) 0.10300(19) 0.0387(12) Uani 1 1 d .
C4 C -0.1753(6) 0.4015(6) 0.08044(19) 0.0429(12) Uani 1 1 d .
Si1 Si -0.23168(17) 0.50536(17) 0.04833(6) 0.0463(4) Uani 1 1 d .
C5 C -0.0768(7) 0.6731(7) 0.0403(3) 0.0638(19) Uani 1 1 d .
H1 H -0.0214 0.6979 0.0680 0.096 Uiso 1 1 calc R
H2 H -0.1028 0.7417 0.0340 0.096 Uiso 1 1 calc R
H3 H -0.0242 0.6683 0.0145 0.096 Uiso 1 1 calc R
C6 C -0.3605(7) 0.5184(8) 0.0840(3) 0.074(2) Uani 1 1 d .
H4 H -0.4435 0.4294 0.0856 0.111 Uiso 1 1 calc R
H5 H -0.3815 0.5845 0.0703 0.111 Uiso 1 1 calc R
H6 H -0.3244 0.5482 0.1148 0.111 Uiso 1 1 calc R
C7 C -0.3032(10) 0.4201(9) -0.0077(3) 0.080(2) Uani 1 1 d .
H7 H -0.2413 0.3942 -0.0218 0.120 Uiso 1 1 calc R
H8 H -0.3139 0.4829 -0.0279 0.120 Uiso 1 1 calc R
H9 H -0.3919 0.3388 -0.0027 0.120 Uiso 1 1 calc R
C8 C 0.2111(6) 0.5305(6) 0.1197(2) 0.0456(13) Uani 1 1 d .
C9 C 0.2984(5) 0.5007(6) 0.1455(2) 0.0460(14) Uani 1 1 d .
H10 H 0.3477 0.5484 0.1739 0.055 Uiso 1 1 calc R
C10 C 0.3081(6) 0.3950(7) 0.1231(2) 0.0522(15) Uani 1 1 d .
H11 H 0.3661 0.3564 0.1329 0.063 Uiso 1 1 calc R
C11 C 0.2265(6) 0.3582(7) 0.0833(2) 0.0514(15) Uani 1 1 d .
H12 H 0.2162 0.2890 0.0601 0.062 Uiso 1 1 calc R
C12 C 0.1655(6) 0.4406(6) 0.08159(19) 0.0441(12) Uani 1 1 d .
H13 H 0.1031 0.4383 0.0571 0.053 Uiso 1 1 calc R
C13 C 0.1772(8) 0.6405(6) 0.1290(2) 0.0623(18) Uani 1 1 d .
H14 H 0.2494 0.7270 0.1169 0.093 Uiso 1 1 calc R
H15 H 0.1693 0.6488 0.1620 0.093 Uiso 1 1 calc R
H16 H 0.0909 0.6173 0.1143 0.093 Uiso 1 1 calc R
C14 C -0.2789(6) -0.0763(6) 0.0977(2) 0.0492(14) Uani 1 1 d .
C15 C -0.1633(7) -0.0885(7) 0.0903(2) 0.0574(16) Uani 1 1 d .
H17 H -0.1481 -0.1603 0.1041 0.069 Uiso 1 1 calc R
C16 C -0.0724(7) 0.0137(8) 0.0599(2) 0.0577(17) Uani 1 1 d .
H18 H 0.0148 0.0246 0.0478 0.069 Uiso 1 1 calc R
C17 C -0.1316(7) 0.0944(7) 0.0485(2) 0.0576(17) Uani 1 1 d .
H19 H -0.0935 0.1730 0.0269 0.069 Uiso 1 1 calc R
C18 C -0.2573(6) 0.0397(6) 0.07241(19) 0.0462(13) Uani 1 1 d .
H20 H -0.3218 0.0753 0.0708 0.055 Uiso 1 1 calc R
C19 C -0.4011(7) -0.1685(7) 0.1247(2) 0.0632(18) Uani 1 1 d .
H21 H -0.4714 -0.2348 0.1043 0.095 Uiso 1 1 calc R
H22 H -0.4355 -0.1154 0.1402 0.095 Uiso 1 1 calc R
H23 H -0.3772 -0.2163 0.1474 0.095 Uiso 1 1 calc R
P1 P 0.35181(17) 0.04665(17) 0.06919(6) 0.0506(4) Uani 1 1 d .
F1 F 0.2785(8) 0.0922(7) 0.0315(2) 0.124(2) Uani 1 1 d .
F2 F 0.4232(6) -0.0011(6) 0.10398(19) 0.1102(19) Uani 1 1 d .
F3 F 0.2873(8) -0.0954(6) 0.0460(2) 0.127(2) Uani 1 1 d .
F4 F 0.4071(11) 0.1828(6) 0.0930(2) 0.182(4) Uani 1 1 d .
F5 F 0.4734(7) 0.0997(9) 0.0355(3) 0.156(3) Uani 1 1 d .
F6 F 0.2255(8) -0.0142(8) 0.1015(3) 0.160(3) Uani 1 1 d .

loop_
_atom_site_aniso_label
_atom_site_aniso_U_11
_atom_site_aniso_U_22
_atom_site_aniso_U_33
_atom_site_aniso_U_23
_atom_site_aniso_U_13
_atom_site_aniso_U_12
Fe1 0.0292(4) 0.0350(4) 0.0318(3) 0.0047(3) 0.0055(3) 0.0156(3)
Fe2 0.0345(4) 0.0345(4) 0.0340(3) -0.0026(3) 0.0015(3) 0.0175(3)
C1 0.040(3) 0.040(3) 0.029(2) -0.002(2) 0.001(2) 0.023(2)
C2 0.033(2) 0.035(2) 0.033(2) 0.0018(19) 0.006(2) 0.014(2)
C3 0.033(2) 0.036(3) 0.044(3) 0.001(2) 0.003(2) 0.014(2)
C4 0.039(3) 0.042(3) 0.047(3) 0.006(2) 0.001(2) 0.019(2)
Si1 0.0458(9) 0.0465(9) 0.0529(9) 0.0093(7) 0.0007(7) 0.0278(8)
C5 0.065(4) 0.052(4) 0.079(5) 0.030(4) 0.029(4) 0.032(3)
C6 0.049(4) 0.064(4) 0.122(7) 0.031(5) 0.025(4) 0.038(4)
C7 0.100(6) 0.087(6) 0.070(4) 0.004(4) -0.023(5) 0.059(5)
C8 0.041(3) 0.039(3) 0.051(3) 0.016(2) 0.009(2) 0.016(2)
C9 0.028(3) 0.043(3) 0.048(3) 0.014(3) 0.004(2) 0.004(2)
C10 0.028(3) 0.066(4) 0.056(3) 0.015(3) 0.013(3) 0.019(3)
C11 0.050(3) 0.055(4) 0.044(3) 0.015(3) 0.027(3) 0.022(3)
C12 0.037(3) 0.045(3) 0.044(3) 0.015(2) 0.002(2) 0.015(2)
C13 0.070(5) 0.035(3) 0.070(4) 0.011(3) 0.003(4) 0.017(3)
C14 0.050(4) 0.039(3) 0.049(3) -0.011(2) -0.009(3) 0.015(3)
C15 0.068(4) 0.052(4) 0.065(4) -0.026(3) -0.019(3) 0.039(3)
C16 0.055(4) 0.075(5) 0.048(3) -0.020(3) 0.000(3) 0.036(4)
C17 0.061(4) 0.061(4) 0.033(3) -0.013(3) -0.005(3) 0.017(3)
C18 0.048(3) 0.050(3) 0.039(3) -0.008(2) -0.007(2) 0.023(3)
C19 0.061(4) 0.043(3) 0.061(4) -0.001(3) -0.006(3) 0.008(3)
P1 0.0521(9) 0.0481(9) 0.0549(8) -0.0064(7) -0.0019(7) 0.0276(7)
F1 0.163(6) 0.146(6) 0.113(4) -0.009(4) -0.046(5) 0.114(5)
F2 0.109(4) 0.125(5) 0.104(4) 0.025(4) -0.027(3) 0.063(4)
F3 0.176(7) 0.081(4) 0.122(5) -0.034(4) -0.042(5) 0.063(4)
F4 0.334(12) 0.063(3) 0.111(5) -0.032(3) -0.040(6) 0.069(6)
F5 0.122(6) 0.189(8) 0.164(6) 0.084(6) 0.076(5) 0.083(6)
F6 0.132(6) 0.171(7) 0.204(8) 0.055(6) 0.108(6) 0.096(5)

loop_
_atom_type_symbol
_atom_type_description
_atom_type_scat_dispersion_real
_atom_type_scat_dispersion_imag
_atom_type_scat_source
C C 0.0033 0.0016 'International Tables Vol C Tables 4.2.6.8 and 6.1.1.4'
H H 0.0000 0.0000 'International Tables Vol C Tables 4.2.6.8 and 6.1.1.4'
F F 0.0171 0.0103 'International Tables Vol C Tables 4.2.6.8 and 6.1.1.4'
Fe Fe 0.3463 0.8444 'International Tables Vol C Tables 4.2.6.8 and 6.1.1.4'
P P 0.1023 0.0942 'International Tables Vol C Tables 4.2.6.8 and 6.1.1.4'
Si Si 0.0817 0.0704 'International Tables Vol C Tables 4.2.6.8 and 6.1.1.4'

loop_
_geom_angle_atom_site_label_1
_geom_angle_atom_site_label_2
_geom_angle_atom_site_label_3
_geom_angle
_geom_angle_site_symmetry_1
_geom_angle_site_symmetry_3
C2 Fe1 C2 93.7(2) 5 .
C2 Fe1 C1 95.0(2) 5 .
C2 Fe1 C1 94.8(2) . .
C2 Fe1 C10 113.6(2) 5 .
C2 Fe1 C10 150.2(2) . .
C1 Fe1 C10 94.4(2) . .
C2 Fe1 C9 87.1(2) 5 .
C2 Fe1 C9 138.3(2) . .
C1 Fe1 C9 126.7(2) . .
C10 Fe1 C9 39.2(2) . .
C2 Fe1 C12 136.1(2) 5 .
C2 Fe1 C12 87.3(2) . .
C1 Fe1 C12 128.8(2) . .
C10 Fe1 C12 65.1(2) . .
C9 Fe1 C12 64.9(2) . .
C2 Fe1 C11 151.4(2) 5 .
C2 Fe1 C11 111.8(2) . .
C1 Fe1 C11 95.5(2) . .
C10 Fe1 C11 39.0(2) . .
C9 Fe1 C11 65.4(3) . .
C12 Fe1 C11 38.8(2) . .
C2 Fe1 C8 98.5(2) 5 .
C2 Fe1 C8 100.6(2) . .
C1 Fe1 C8 158.8(2) . .
C10 Fe1 C8 65.2(3) . .
C9 Fe1 C8 38.6(2) . .
C12 Fe1 C8 38.8(2) . .
C11 Fe1 C8 65.3(2) . .
C2 Fe1 Fe2 108.59(16) 5 .
C2 Fe1 Fe2 47.27(15) . .
C1 Fe1 Fe2 49.91(15) . .
C10 Fe1 Fe2 126.5(2) . .
C9 Fe1 Fe2 163.80(17) . .
C12 Fe1 Fe2 104.02(17) . .
C11 Fe1 Fe2 98.49(19) . .
C8 Fe1 Fe2 137.80(17) . .
C2 Fe1 Fe1 50.57(16) 5 5
C2 Fe1 Fe1 50.25(14) . 5
C1 Fe1 Fe1 75.86(15) . 5
C10 Fe1 Fe1 159.25(18) . 5
C9 Fe1 Fe1 135.81(17) . 5
C12 Fe1 Fe1 135.11(16) . 5
C11 Fe1 Fe1 158.01(19) . 5
C8 Fe1 Fe1 125.28(16) . 5
Fe2 Fe1 Fe1 60.38(5) . 5
C2 Fe1 Fe2 46.99(16) 5 5
C2 Fe1 Fe2 107.64(14) . 5
C1 Fe1 Fe2 50.01(13) . 5
C10 Fe1 Fe2 99.94(18) . 5
C9 Fe1 Fe2 103.07(16) . 5
C12 Fe1 Fe2 164.98(16) . 5
C11 Fe1 Fe2 129.25(19) . 5
C8 Fe1 Fe2 135.52(17) . 5
Fe2 Fe1 Fe2 85.60(5) . 5
Fe1 Fe1 Fe2 59.71(5) 5 5
C2 Fe2 C1 100.5(2) . .
C2 Fe2 C1 99.8(2) . 5
C1 Fe2 C1 45.7(3) . 5
C2 Fe2 C17 95.4(3) . .
C1 Fe2 C17 129.9(2) . .
C1 Fe2 C17 164.7(3) 5 .
C2 Fe2 C16 130.2(3) . .
C1 Fe2 C16 98.7(2) . .
C1 Fe2 C16 125.8(3) 5 .
C17 Fe2 C16 39.8(3) . .
C2 Fe2 C18 92.9(2) . .
C1 Fe2 C18 164.5(2) . .
C1 Fe2 C18 139.5(2) 5 .
C17 Fe2 C18 39.8(2) . .
C16 Fe2 C18 66.4(2) . .
C2 Fe2 C15 157.8(2) . .
C1 Fe2 C15 100.9(2) . .
C1 Fe2 C15 99.3(3) 5 .
C17 Fe2 C15 66.1(3) . .
C16 Fe2 C15 39.6(3) . .
C18 Fe2 C15 65.2(2) . .
C2 Fe2 C14 124.2(2) . .
C1 Fe2 C14 132.4(2) . .
C1 Fe2 C14 105.4(2) 5 .
C17 Fe2 C14 66.4(2) . .
C16 Fe2 C14 66.2(3) . .
C18 Fe2 C14 39.1(2) . .
C15 Fe2 C14 38.6(3) . .
C2 Fe2 Fe1 51.20(16) . .
C1 Fe2 Fe1 51.91(16) . .
C1 Fe2 Fe1 76.68(16) 5 .
C17 Fe2 Fe1 112.58(19) . .
C16 Fe2 Fe1 116.2(2) . .
C18 Fe2 Fe1 137.27(18) . .
C15 Fe2 Fe1 145.69(19) . .
C14 Fe2 Fe1 175.37(18) . .
C2 Fe2 Fe1 50.56(15) . 5
C1 Fe2 Fe1 76.49(15) . 5
C1 Fe2 Fe1 51.49(16) 5 5
C17 Fe2 Fe1 143.4(2) . 5
C16 Fe2 Fe1 175.03(19) . 5
C18 Fe2 Fe1 118.47(18) . 5
C15 Fe2 Fe1 142.0(2) . 5
C14 Fe2 Fe1 117.94(17) . 5
Fe1 Fe2 Fe1 59.91(3) . 5
C1 C1 Fe2 67.6(4) 5 .
C1 C1 Fe2 66.7(3) 5 5
Fe2 C1 Fe2 120.7(3) . 5
C1 C1 Fe1 104.14(15) 5 .
Fe2 C1 Fe1 78.19(19) . .
Fe2 C1 Fe1 78.49(19) 5 .
C3 C2 Fe2 133.5(4) . .
C3 C2 Fe1 130.1(4) . 5
Fe2 C2 Fe1 82.4(2) . 5
C3 C2 Fe1 130.4(4) . .
Fe2 C2 Fe1 81.5(2) . .
Fe1 C2 Fe1 79.18(19) 5 .
C4 C3 C2 177.1(6) . .
C3 C4 Si1 175.5(5) . .
C5 Si1 C4 105.4(3) . .
C5 Si1 C6 111.7(3) . .
C4 Si1 C6 107.6(3) . .
C5 Si1 C7 111.3(4) . .
C4 Si1 C7 108.3(3) . .
C6 Si1 C7 112.2(4) . .
C9 C8 C12 107.1(5) . .
C9 C8 C13 127.1(6) . .
C12 C8 C13 125.8(6) . .
C9 C8 Fe1 69.5(3) . .
C12 C8 Fe1 69.7(3) . .
C13 C8 Fe1 128.1(4) . .
C8 C9 C10 108.4(5) . .
C8 C9 Fe1 71.9(3) . .
C10 C9 Fe1 69.9(3) . .
C11 C10 C9 108.3(6) . .
C11 C10 Fe1 71.3(3) . .
C9 C10 Fe1 70.9(3) . .
C12 C11 C10 107.3(6) . .
C12 C11 Fe1 70.6(3) . .
C10 C11 Fe1 69.7(3) . .
C11 C12 C8 108.9(5) . .
C11 C12 Fe1 70.6(3) . .
C8 C12 Fe1 71.5(3) . .
C15 C14 C18 106.0(6) . .
C15 C14 C19 127.1(7) . .
C18 C14 C19 126.8(6) . .
C15 C14 Fe2 68.5(4) . .
C18 C14 Fe2 68.3(3) . .
C19 C14 Fe2 129.5(4) . .
C14 C15 C16 110.4(6) . .
C14 C15 Fe2 72.9(3) . .
C16 C15 Fe2 70.1(4) . .
C15 C16 C17 106.9(6) . .
C15 C16 Fe2 70.3(3) . .
C17 C16 Fe2 70.0(3) . .
C16 C17 C18 107.3(6) . .
C16 C17 Fe2 70.3(4) . .
C18 C17 Fe2 70.3(3) . .
C14 C18 C17 109.3(6) . .
C14 C18 Fe2 72.6(3) . .
C17 C18 Fe2 69.9(3) . .
F4 P1 F5 93.5(5) . .
F4 P1 F3 176.8(6) . .
F5 P1 F3 89.5(4) . .
F4 P1 F2 91.9(4) . .
F5 P1 F2 91.9(4) . .
F3 P1 F2 89.0(3) . .
F4 P1 F6 89.6(5) . .
F5 P1 F6 176.8(5) . .
F3 P1 F6 87.3(4) . .
F2 P1 F6 88.4(4) . .
F4 P1 F1 90.2(4) . .
F5 P1 F1 86.7(4) . .
F3 P1 F1 89.0(3) . .
F2 P1 F1 177.6(4) . .
F6 P1 F1 92.8(4) . .

loop_
_geom_bond_atom_site_label_1
_geom_bond_atom_site_label_2
_geom_bond_distance
_geom_bond_site_symmetry_2
Fe1 C2 1.950(5) 5
Fe1 C2 1.959(5) .
Fe1 C1 1.999(5) .
Fe1 C10 2.113(6) .
Fe1 C9 2.126(6) .
Fe1 C12 2.133(5) .
Fe1 C11 2.133(5) .
Fe1 C8 2.157(6) .
Fe1 Fe2 2.486(2) .
Fe1 Fe1 2.492(2) 5
Fe1 Fe2 2.503(2) 5
Fe2 C2 1.847(5) .
Fe2 C1 1.943(5) .
Fe2 C1 1.957(5) 5
Fe2 C17 2.089(6) .
Fe2 C16 2.093(6) .
Fe2 C18 2.094(6) .
Fe2 C15 2.096(6) .
Fe2 C14 2.152(6) .
Fe2 Fe1 2.503(2) 5
C1 C1 1.515(10) 5
C1 Fe2 1.957(5) 5
C2 C3 1.379(7) .
C2 Fe1 1.950(5) 5
C3 C4 1.207(8) .
C4 Si1 1.857(6) .
Si1 C5 1.853(7) .
Si1 C6 1.864(7) .
Si1 C7 1.874(8) .
C8 C9 1.416(8) .
C8 C12 1.426(8) .
C8 C13 1.506(9) .
C9 C10 1.420(9) .
C10 C11 1.418(9) .
C11 C12 1.418(9) .
C14 C15 1.405(9) .
C14 C18 1.422(9) .
C14 C19 1.483(9) .
C15 C16 1.419(10) .
C16 C17 1.422(10) .
C17 C18 1.425(9) .
P1 F4 1.517(6) .
P1 F5 1.553(6) .
P1 F3 1.557(6) .
P1 F2 1.560(5) .
P1 F6 1.562(6) .
P1 F1 1.615(5) .
